data_4104993
loop_
_publ_author_name
'Yi-Feng Wang'
'Shunsuke Chiba'

_publ_contact_author
;
Dr Shunsuke Chiba
Division of Chemistry and Biological Chemistry
School of Physical and Mathematical Sciences
Nanyang Technological University
21 Nanyang Link
Singapore 637371
Singapore
;
_publ_contact_author_email shunsuke@ntu.edu.sg
_publ_contact_author_fax '+65 6791 1961'
_publ_contact_author_phone '+65 6513 8013'
_publ_section_title
;
 Mn(III)-Mediated Reactions of Cyclopropanols with Vinyl Azides: Synthesis
 of Pyridine and 2-Azabicyclo[3.3.1]non-2-en-1-ol Derivatives
;
_journal_name_full 'Journal of the American Chemical Society'
_journal_page_first 12570
_journal_page_last 12572
_journal_paper_doi 10.1021/ja905110c
_journal_volume 131
_journal_year 2009
_chemical_absolute_configuration unk
_chemical_formula_moiety 'C14 H17 N O'
_chemical_formula_sum 'C14 H17 N O'
_chemical_formula_weight 215.29
_space_group_IT_number 2
_symmetry_cell_setting triclinic
_symmetry_Int_Tables_number 2
_symmetry_space_group_name_Hall '-P 1'
_symmetry_space_group_name_H-M 'P -1'
_audit_creation_date 2008-12-16
_audit_creation_method 'by CrystalStructure 3.8.2'
_cell_angle_alpha 68.143(6)
_cell_angle_beta 70.861(6)
_cell_angle_gamma 77.939(8)
_cell_formula_units_Z 2
_cell_length_a 6.8395
_cell_length_b 9.10940(10)
_cell_length_c 10.52430(10)
_cell_measurement_reflns_used 8178
_cell_measurement_temperature 80.1
_cell_measurement_theta_max 66.1
_cell_measurement_theta_min 2.2
_cell_volume 572.10(3)
_computing_cell_refinement PROCESS
_computing_data_collection PROCESS
_computing_data_reduction CrystalStructure
_computing_publication_material 'CrystalStructure 3.8'
_computing_structure_refinement CRYSTALS
_computing_structure_solution SIR92
_diffrn_ambient_temperature 173
_diffrn_detector_area_resol_mean 10.00
_diffrn_measured_fraction_theta_full 0.815
_diffrn_measured_fraction_theta_max 0.815
_diffrn_measurement_device_type 'Rigaku RAXIS-SPIDER'
_diffrn_measurement_method \w
_diffrn_radiation_probe x-ray
_diffrn_radiation_type 'Mo K\a'
_diffrn_radiation_wavelength 0.71075
_diffrn_reflns_av_R_equivalents 0.040
_diffrn_reflns_limit_h_max 9
_diffrn_reflns_limit_h_min -10
_diffrn_reflns_limit_k_max 12
_diffrn_reflns_limit_k_min -11
_diffrn_reflns_limit_l_max 16
_diffrn_reflns_limit_l_min -16
_diffrn_reflns_number 6651
_diffrn_reflns_theta_full 33.16
_diffrn_reflns_theta_max 33.16
_diffrn_source 'rotating anode'
_diffrn_source_type 'Rigaku MM-007HF'
_exptl_absorpt_coefficient_mu 0.078
_exptl_absorpt_correction_T_max 0.984
_exptl_absorpt_correction_T_min 0.556
_exptl_absorpt_correction_type multi-scan
_exptl_absorpt_process_details
;
    Higashi, T. (1995). Program for Absorption Correction.
    Rigaku Corporation, Tokyo, Japan.
;
_exptl_crystal_colour yellow
_exptl_crystal_density_diffrn 1.250
_exptl_crystal_description block
_exptl_crystal_F_000 232.00
_exptl_crystal_size_max 0.30
_exptl_crystal_size_mid 0.30
_exptl_crystal_size_min 0.30
_refine_diff_density_max 2.68
_refine_diff_density_min -0.65
_refine_ls_extinction_coef -6(6)
_refine_ls_extinction_method 'Larson (1970) Crystallographic Computing eq. 22'
_refine_ls_goodness_of_fit_ref 10.024
_refine_ls_hydrogen_treatment mixed
_refine_ls_number_parameters 190
_refine_ls_number_reflns 5732
_refine_ls_R_factor_gt 0.0956
_refine_ls_shift/su_max 0.0177
_refine_ls_structure_factor_coef F
_refine_ls_weighting_details 'w = 1.0'
_refine_ls_weighting_scheme unit
_refine_ls_wR_factor_ref 0.0961
_reflns_number_gt 5692
_reflns_number_total 3551
_reflns_threshold_expression F^2^>2.0\s(F^2^)
_cod_data_source_file ja905110c_si_003.cif
_cod_data_source_block '__Chiba-6aa'
_cod_original_cell_volume 572.099(8)
_cod_database_code 4104993

loop_
_symmetry_equiv_pos_site_id
_symmetry_equiv_pos_as_xyz
1 +X,+Y,+Z
2 -X,-Y,-Z

loop_
_atom_site_label
_atom_site_type_symbol
_atom_site_fract_x
_atom_site_fract_y
_atom_site_fract_z
_atom_site_U_iso_or_equiv
_atom_site_adp_type
_atom_site_occupancy
_atom_site_symmetry_multiplicity
_atom_site_calc_flag
_atom_site_refinement_flags
O(1) O 1.0302(2) 0.3521(2) 0.17003(16) 0.0229(3) Uani 0.74 1 d P
N(1) N 0.8812(2) 0.3261(2) 0.01051(16) 0.0212(3) Uani 0.77 1 d P
C(1) C 0.8524(2) 0.3058(2) 0.16134(19) 0.0196(4) Uani 0.74 1 d P
C(2) C 0.8347(3) 0.1328(2) 0.25466(19) 0.0220(4) Uani 0.77 1 d P
C(3) C 0.6477(3) 0.0781(2) 0.2416(2) 0.0217(4) Uani 0.74 1 d P
C(4) C 0.4473(3) 0.1772(2) 0.2948(2) 0.0253(4) Uani 0.74 1 d P
C(5) C 0.4592(2) 0.3545(2) 0.2127(2) 0.0242(4) Uani 0.76 1 d P
C(6) C 0.6568(2) 0.4115(2) 0.2092(2) 0.0212(4) Uani 0.74 1 d P
C(7) C 0.6858(3) 0.0923(2) 0.0851(2) 0.0276(4) Uani 0.75 1 d P
C(8) C 0.8074(3) 0.2303(2) -0.02116(19) 0.0214(4) Uani 0.76 1 d P
C(9) C 0.8523(3) 0.2500(2) -0.17537(19) 0.0209(4) Uani 0.76 1 d P
C(10) C 1.0436(3) 0.3009(2) -0.2682(2) 0.0230(4) Uani 0.76 1 d P
C(11) C 1.0917(3) 0.3156(2) -0.4110(2) 0.0277(4) Uani 0.77 1 d P
C(12) C 0.9519(3) 0.2823(2) -0.4637(2) 0.0295(5) Uani 0.76 1 d P
C(13) C 0.7613(3) 0.2338(2) -0.3729(2) 0.0308(5) Uani 0.78 1 d P
C(14) C 0.7116(3) 0.2164(2) -0.2288(2) 0.0274(4) Uani 0.80 1 d P
H(1) H 1.051(4) 0.445(3) 0.110(2) 0.074(8) Uiso 1.07 1 c P
H(2) H 0.961(3) 0.071(2) 0.225(2) 0.023(6) Uiso 0.76 1 c P
H(3) H 0.816(3) 0.121(2) 0.357(2) 0.025(5) Uiso 0.93 1 c P
H(4) H 0.631(2) -0.032(2) 0.3041(19) 0.030(4) Uiso 1.03 1 c P
H(5) H 0.422(3) 0.156(2) 0.406(2) 0.025(6) Uiso 0.77 1 c P
H(6) H 0.337(4) 0.136(3) 0.278(3) 0.051(8) Uiso 0.80 1 c P
H(7) H 1.2226 0.3486 -0.4732 0.033 Uiso 1.00 1 c R
H(8) H 0.4578 0.3744 0.1178 0.028 Uiso 1.00 1 c R
H(9) H 0.6463 0.4099 0.3020 0.026 Uiso 1.00 1 c R
H(10) H 0.6688 0.5171 0.1448 0.026 Uiso 1.00 1 c R
H(11) H 0.7611 -0.0034 0.0714 0.032 Uiso 1.00 1 c R
H(12) H 0.5548 0.1059 0.0670 0.033 Uiso 1.00 1 c R
H(13) H 1.148(3) 0.323(2) -0.228(2) 0.011(5) Uiso 0.66 1 c P
H(14) H 0.3416 0.4120 0.2575 0.029 Uiso 1.00 1 c R
H(15) H 0.9859 0.2927 -0.5615 0.036 Uiso 1.00 1 c R
H(16) H 0.666(3) 0.215(3) -0.412(2) 0.040(6) Uiso 0.86 1 c P
H(17) H 0.571(4) 0.183(3) -0.166(2) 0.028(6) Uiso 0.75 1 c P

loop_
_atom_site_aniso_label
_atom_site_aniso_U_11
_atom_site_aniso_U_22
_atom_site_aniso_U_33
_atom_site_aniso_U_12
_atom_site_aniso_U_13
_atom_site_aniso_U_23
O(1) 0.0188(6) 0.0278(8) 0.0243(6) -0.0036(5) -0.0072(5) -0.0089(5)
N(1) 0.0192(6) 0.0258(8) 0.0187(6) -0.0002(6) -0.0038(5) -0.0097(5)
C(1) 0.0159(7) 0.0237(9) 0.0189(7) -0.0003(7) -0.0038(5) -0.0084(6)
C(2) 0.0200(7) 0.0241(9) 0.0208(7) 0.0008(7) -0.0054(6) -0.0078(6)
C(3) 0.0221(8) 0.0203(9) 0.0190(7) -0.0020(7) -0.0028(6) -0.0050(6)
C(4) 0.0199(8) 0.0254(10) 0.0264(9) -0.0020(8) -0.0024(7) -0.0076(7)
C(5) 0.0176(7) 0.0262(10) 0.0263(8) 0.0026(7) -0.0045(6) -0.0098(7)
C(6) 0.0210(8) 0.0215(9) 0.0208(7) 0.0001(7) -0.0042(6) -0.0091(6)
C(7) 0.0323(10) 0.0258(10) 0.0227(8) -0.0040(8) -0.0039(7) -0.0082(7)
C(8) 0.0205(8) 0.0243(9) 0.0189(7) 0.0003(7) -0.0040(6) -0.0090(6)
C(9) 0.0245(8) 0.0196(8) 0.0197(7) -0.0004(7) -0.0053(6) -0.0093(6)
C(10) 0.0253(8) 0.0226(9) 0.0211(7) -0.0012(7) -0.0043(6) -0.0095(6)
C(11) 0.0283(9) 0.0290(10) 0.0224(8) -0.0009(8) -0.0012(7) -0.0107(7)
C(12) 0.0390(11) 0.0303(11) 0.0191(8) -0.0013(9) -0.0070(7) -0.0100(7)
C(13) 0.0357(10) 0.0355(12) 0.0260(9) -0.0031(9) -0.0117(8) -0.0127(8)
C(14) 0.0283(9) 0.0293(10) 0.0259(8) -0.0027(8) -0.0071(7) -0.0107(7)

loop_
_atom_type_symbol
_atom_type_description
_atom_type_scat_dispersion_real
_atom_type_scat_dispersion_imag
_atom_type_scat_source
C C 0.003 0.002
;
International Tables for Crystallography
(1992, Vol. C, Tables 4.2.6.8 and 6.1.1.4)
;
H H 0.000 0.000
;
International Tables for Crystallography
(1992, Vol. C, Table 6.1.1.4)
;
N N 0.006 0.003
;
International Tables for Crystallography
(1992, Vol. C, Tables 4.2.6.8 and 6.1.1.4)
;
O O 0.011 0.006
;
International Tables for Crystallography
(1992, Vol. C, Tables 4.2.6.8 and 6.1.1.4)
;

loop_
_geom_angle_atom_site_label_1
_geom_angle_atom_site_label_2
_geom_angle_atom_site_label_3
_geom_angle
_geom_angle_publ_flag
C(1) N(1) C(8) 120.03(14) yes
O(1) C(1) N(1) 107.75(13) yes
O(1) C(1) C(2) 107.58(15) yes
O(1) C(1) C(6) 111.08(19) yes
N(1) C(1) C(2) 111.35(18) yes
N(1) C(1) C(6) 108.02(14) yes
C(2) C(1) C(6) 111.02(13) yes
C(1) C(2) C(3) 108.39(15) yes
C(2) C(3) C(4) 110.0(2) yes
C(2) C(3) C(7) 108.43(15) yes
C(4) C(3) C(7) 112.06(17) yes
C(3) C(4) C(5) 111.72(14) yes
C(4) C(5) C(6) 111.88(16) yes
C(1) C(6) C(5) 112.00(19) yes
C(3) C(7) C(8) 113.9(2) yes
N(1) C(8) C(7) 125.42(17) yes
N(1) C(8) C(9) 117.84(15) yes
C(7) C(8) C(9) 116.7(2) yes
C(8) C(9) C(10) 118.8(2) yes
C(8) C(9) C(14) 122.11(15) yes
C(10) C(9) C(14) 119.07(18) yes
C(9) C(10) C(11) 120.1(2) yes
C(10) C(11) C(12) 120.61(18) yes
C(11) C(12) C(13) 119.6(2) yes
C(12) C(13) C(14) 120.5(2) yes
C(9) C(14) C(13) 120.17(18) yes
C(1) O(1) H(1) 110(2) no
C(1) C(2) H(2) 109.5(13) no
C(1) C(2) H(3) 110.7(12) no
C(3) C(2) H(2) 110.3(19) no
C(3) C(2) H(3) 110.6(12) no
H(2) C(2) H(3) 107.4(19) no
C(2) C(3) H(4) 109.4(13) no
C(4) C(3) H(4) 106.8(10) no
C(7) C(3) H(4) 110.1(14) no
C(3) C(4) H(5) 109.4(12) no
C(3) C(4) H(6) 103.3(17) no
C(5) C(4) H(5) 108.0(13) no
C(5) C(4) H(6) 111.4(15) no
H(5) C(4) H(6) 113(2) no
C(4) C(5) H(7) 104.8(16) no
C(4) C(5) H(8) 110.5(13) no
C(6) C(5) H(7) 115(2) no
C(6) C(5) H(8) 110.6(13) no
H(7) C(5) H(8) 104(2) no
C(1) C(6) H(9) 105.5(11) no
C(1) C(6) H(10) 102.7(9) no
C(5) C(6) H(9) 110.5(12) no
C(5) C(6) H(10) 113.4(12) no
H(9) C(6) H(10) 112.2(19) no
C(3) C(7) H(11) 108.8 no
C(3) C(7) H(12) 108.8 no
C(8) C(7) H(11) 108.9 no
C(8) C(7) H(12) 108.7 no
H(11) C(7) H(12) 107.6 no
C(9) C(10) H(13) 118.5(11) no
C(11) C(10) H(13) 121.4(11) no
C(10) C(11) H(14) 118(2) no
C(12) C(11) H(14) 120(2) no
C(11) C(12) H(15) 120.4 no
C(13) C(12) H(15) 120.0 no
C(12) C(13) H(16) 118.4(14) no
C(14) C(13) H(16) 121.0(14) no
C(9) C(14) H(17) 121.8(17) no
C(13) C(14) H(17) 118.0(17) no

loop_
_geom_bond_atom_site_label_1
_geom_bond_atom_site_label_2
_geom_bond_distance
_geom_bond_publ_flag
O(1) C(1) 1.408(2) yes
N(1) C(1) 1.478(2) yes
N(1) C(8) 1.281(3) yes
C(1) C(2) 1.521(2) yes
C(1) C(6) 1.536(2) yes
C(2) C(3) 1.528(3) yes
C(3) C(4) 1.537(2) yes
C(3) C(7) 1.539(3) yes
C(4) C(5) 1.530(2) yes
C(5) C(6) 1.529(3) yes
C(7) C(8) 1.516(2) yes
C(8) C(9) 1.497(2) yes
C(9) C(10) 1.400(2) yes
C(9) C(14) 1.393(3) yes
C(10) C(11) 1.391(2) yes
C(11) C(12) 1.383(3) yes
C(12) C(13) 1.384(2) yes
C(13) C(14) 1.395(3) yes
O(1) H(1) 0.90(2) no
C(2) H(2) 0.98(2) no
C(2) H(3) 1.00(2) no
C(3) H(4) 0.985(18) no
C(4) H(5) 1.07(2) no
C(4) H(6) 1.00(3) no
C(5) H(7) 0.96(2) no
C(5) H(8) 1.00(2) no
C(6) H(9) 1.00(2) no
C(6) H(10) 1.090(18) no
C(7) H(11) 0.990 no
C(7) H(12) 0.990 no
C(10) H(13) 1.02(3) no
C(11) H(14) 0.98(3) no
C(12) H(15) 0.950 no
C(13) H(16) 0.95(3) no
C(14) H(17) 1.02(2) no

loop_
_geom_contact_atom_site_label_1
_geom_contact_atom_site_label_2
_geom_contact_distance
_geom_contact_site_symmetry_2
O(1) N(1) 2.898(2) 2_765
O(1) C(4) 3.376(2) 1_655
O(1) C(5) 3.116(2) 1_655
O(1) C(10) 3.569(3) 2_765
O(1) C(12) 3.537(2) 1_556
N(1) O(1) 2.898(2) 2_765
C(4) O(1) 3.376(2) 1_455
C(5) O(1) 3.116(2) 1_455
C(10) O(1) 3.569(3) 2_765
C(11) C(11) 3.388(2) 2_764
C(11) C(12) 3.384(3) 2_764
C(12) O(1) 3.537(2) 1_554
C(12) C(11) 3.384(3) 2_764
O(1) H(1) 2.98(3) 2_765
O(1) H(6) 2.79(3) 1_655
O(1) H(7) 2.70(3) 1_655
O(1) H(8) 2.78(2) 1_655
O(1) H(10) 3.041(17) 2_765
O(1) H(13) 3.15(2) 2_765
O(1) H(15) 2.594 1_556
N(1) H(1) 2.01(3) 2_765
N(1) H(7) 3.48(2) 2_665
N(1) H(8) 3.29(2) 2_665
N(1) H(10) 3.15(2) 2_765
N(1) H(11) 3.553 2_755
C(1) H(1) 2.84(2) 2_765
C(1) H(15) 3.284 1_556
C(2) H(6) 3.54(3) 1_655
C(2) H(15) 3.311 1_556
C(3) H(5) 3.46(2) 2_656
C(3) H(16) 3.37(2) 2_655
C(3) H(17) 3.48(3) 2_655
C(4) H(14) 3.30(3) 1_456
C(4) H(15) 3.167 1_456
C(4) H(16) 3.51(2) 2_655
C(5) H(1) 3.15(3) 1_455
C(5) H(8) 3.332(19) 2_665
C(5) H(14) 3.18(3) 1_456
C(5) H(15) 3.341 1_456
C(6) H(1) 3.19(2) 2_765
C(6) H(8) 3.46(2) 2_665
C(6) H(13) 3.09(3) 2_765
C(6) H(15) 3.558 1_556
C(7) H(17) 3.05(2) 2_655
C(8) H(1) 2.97(3) 2_765
C(8) H(7) 3.49(2) 2_665
C(8) H(8) 3.55(2) 2_665
C(8) H(11) 3.215 2_755
C(9) H(1) 3.30(4) 2_765
C(9) H(2) 3.06(2) 2_755
C(9) H(7) 3.04(2) 2_665
C(9) H(11) 3.271 2_755
C(10) H(1) 3.16(3) 2_765
C(10) H(2) 3.22(2) 2_755
C(10) H(4) 2.980(19) 2_755
C(10) H(7) 3.30(2) 2_665
C(10) H(9) 3.55(2) 2_765
C(10) H(10) 3.53(2) 2_765
C(10) H(11) 3.068 2_755
C(10) H(15) 3.457 2_764
C(11) H(2) 3.34(2) 2_755
C(11) H(4) 2.945(18) 2_755
C(11) H(5) 2.95(2) 1_654
C(11) H(7) 3.19(2) 1_654
C(11) H(14) 3.25(3) 2_764
C(11) H(15) 3.413 2_764
C(12) H(2) 3.34(2) 2_755
C(12) H(3) 3.22(2) 1_554
C(12) H(3) 3.587(18) 2_755
C(12) H(5) 3.21(2) 1_654
C(12) H(6) 3.56(2) 1_654
C(12) H(7) 3.22(2) 1_654
C(12) H(9) 3.40(2) 1_554
C(12) H(14) 3.03(3) 2_764
C(13) H(2) 3.19(2) 2_755
C(13) H(3) 3.26(2) 1_554
C(13) H(4) 3.30(2) 2_655
C(13) H(6) 3.29(3) 2_655
C(13) H(9) 3.40(2) 1_554
C(13) H(14) 3.37(3) 2_764
C(14) H(2) 3.04(2) 2_755
C(14) H(4) 3.57(2) 2_655
C(14) H(6) 3.53(3) 2_655
C(14) H(7) 3.30(3) 2_665
C(14) H(10) 3.347(19) 2_665
C(14) H(12) 3.340 2_655
H(1) O(1) 2.98(3) 2_765
H(1) N(1) 2.01(3) 2_765
H(1) C(1) 2.84(2) 2_765
H(1) C(5) 3.15(3) 1_655
H(1) C(6) 3.19(2) 2_765
H(1) C(8) 2.97(3) 2_765
H(1) C(9) 3.30(4) 2_765
H(1) C(10) 3.16(3) 2_765
H(1) H(1) 2.41(4) 2_765
H(1) H(6) 3.36(4) 1_655
H(1) H(7) 2.72(5) 1_655
H(1) H(8) 2.66(3) 1_655
H(1) H(10) 2.51(3) 2_765
H(1) H(13) 2.72(4) 2_765
H(1) H(15) 3.146 1_556
H(2) C(9) 3.06(2) 2_755
H(2) C(10) 3.22(2) 2_755
H(2) C(11) 3.34(2) 2_755
H(2) C(12) 3.34(2) 2_755
H(2) C(13) 3.19(2) 2_755
H(2) C(14) 3.04(2) 2_755
H(2) H(6) 3.03(5) 1_655
H(2) H(11) 3.230 2_755
H(2) H(17) 3.55(3) 2_755
H(3) C(12) 3.22(2) 1_556
H(3) C(12) 3.587(18) 2_755
H(3) C(13) 3.26(2) 1_556
H(3) H(5) 3.13(2) 2_656
H(3) H(6) 3.40(3) 1_655
H(3) H(15) 2.635 1_556
H(3) H(16) 2.72(3) 1_556
H(4) C(10) 2.980(19) 2_755
H(4) C(11) 2.945(18) 2_755
H(4) C(13) 3.30(2) 2_655
H(4) C(14) 3.57(2) 2_655
H(4) H(5) 2.77(3) 2_656
H(4) H(13) 3.00(3) 2_755
H(4) H(14) 3.10(3) 2_755
H(4) H(16) 2.59(3) 2_655
H(4) H(17) 3.06(4) 2_655
H(5) C(3) 3.46(2) 2_656
H(5) C(11) 2.95(2) 1_456
H(5) C(12) 3.21(2) 1_456
H(5) H(3) 3.13(2) 2_656
H(5) H(4) 2.77(3) 2_656
H(5) H(5) 3.05(3) 2_656
H(5) H(14) 2.60(4) 1_456
H(5) H(15) 2.945 1_456
H(5) H(16) 3.14(4) 1_556
H(5) H(16) 3.59(4) 2_655
H(6) O(1) 2.79(3) 1_455
H(6) C(2) 3.54(3) 1_455
H(6) C(12) 3.56(2) 1_456
H(6) C(13) 3.29(3) 2_655
H(6) C(14) 3.53(3) 2_655
H(6) H(1) 3.36(4) 1_455
H(6) H(2) 3.03(5) 1_455
H(6) H(3) 3.40(3) 1_455
H(6) H(15) 2.901 1_456
H(6) H(16) 3.01(3) 2_655
H(6) H(17) 3.39(4) 2_655
H(7) O(1) 2.70(3) 1_455
H(7) N(1) 3.48(2) 2_665
H(7) C(8) 3.49(2) 2_665
H(7) C(9) 3.04(2) 2_665
H(7) C(10) 3.30(2) 2_665
H(7) C(11) 3.19(2) 1_456
H(7) C(12) 3.22(2) 1_456
H(7) C(14) 3.30(3) 2_665
H(7) H(1) 2.72(5) 1_455
H(7) H(14) 2.55(4) 1_456
H(7) H(15) 2.619 1_456
H(8) O(1) 2.78(2) 1_455
H(8) N(1) 3.29(2) 2_665
H(8) C(5) 3.332(19) 2_665
H(8) C(6) 3.46(2) 2_665
H(8) C(8) 3.55(2) 2_665
H(8) H(1) 2.66(3) 1_455
H(8) H(8) 2.58(2) 2_665
H(8) H(10) 2.82(3) 2_665
H(9) C(10) 3.55(2) 2_765
H(9) C(12) 3.40(2) 1_556
H(9) C(13) 3.40(2) 1_556
H(9) H(13) 2.80(3) 2_765
H(9) H(14) 3.11(3) 1_456
H(9) H(14) 3.57(5) 2_765
H(9) H(15) 2.862 1_556
H(9) H(16) 2.82(3) 1_556
H(10) O(1) 3.041(17) 2_765
H(10) N(1) 3.15(2) 2_765
H(10) C(10) 3.53(2) 2_765
H(10) C(14) 3.347(19) 2_665
H(10) H(1) 2.51(3) 2_765
H(10) H(8) 2.82(3) 2_665
H(10) H(12) 3.588 2_665
H(10) H(13) 2.56(4) 2_765
H(10) H(17) 2.91(3) 2_665
H(11) N(1) 3.553 2_755
H(11) C(8) 3.215 2_755
H(11) C(9) 3.271 2_755
H(11) C(10) 3.068 2_755
H(11) H(2) 3.230 2_755
H(11) H(11) 3.109 2_755
H(11) H(12) 3.341 2_655
H(11) H(13) 2.789 2_755
H(11) H(17) 2.740 2_655
H(12) C(14) 3.340 2_655
H(12) H(10) 3.588 2_665
H(12) H(11) 3.341 2_655
H(12) H(12) 3.032 2_655
H(12) H(17) 2.632 2_655
H(13) O(1) 3.15(2) 2_765
H(13) C(6) 3.09(3) 2_765
H(13) H(1) 2.72(4) 2_765
H(13) H(4) 3.00(3) 2_755
H(13) H(9) 2.80(3) 2_765
H(13) H(10) 2.56(4) 2_765
H(13) H(11) 2.789 2_755
H(13) H(15) 3.491 2_764
H(13) H(16) 3.55(3) 1_655
H(13) H(17) 3.07(3) 1_655
H(14) C(4) 3.30(3) 1_654
H(14) C(5) 3.18(3) 1_654
H(14) C(11) 3.25(3) 2_764
H(14) C(12) 3.03(3) 2_764
H(14) C(13) 3.37(3) 2_764
H(14) H(4) 3.10(3) 2_755
H(14) H(5) 2.60(4) 1_654
H(14) H(7) 2.55(4) 1_654
H(14) H(9) 3.11(3) 1_654
H(14) H(9) 3.57(5) 2_765
H(14) H(14) 3.40(4) 2_764
H(14) H(15) 3.203 2_764
H(14) H(16) 3.27(4) 1_655
H(15) O(1) 2.594 1_554
H(15) C(1) 3.284 1_554
H(15) C(2) 3.311 1_554
H(15) C(4) 3.167 1_654
H(15) C(5) 3.341 1_654
H(15) C(6) 3.558 1_554
H(15) C(10) 3.457 2_764
H(15) C(11) 3.413 2_764
H(15) H(1) 3.146 1_554
H(15) H(3) 2.635 1_554
H(15) H(5) 2.945 1_654
H(15) H(6) 2.901 1_654
H(15) H(7) 2.619 1_654
H(15) H(9) 2.862 1_554
H(15) H(13) 3.491 2_764
H(15) H(14) 3.203 2_764
H(16) C(3) 3.37(2) 2_655
H(16) C(4) 3.51(2) 2_655
H(16) H(3) 2.72(3) 1_554
H(16) H(4) 2.59(3) 2_655
H(16) H(5) 3.14(4) 1_554
H(16) H(5) 3.59(4) 2_655
H(16) H(6) 3.01(3) 2_655
H(16) H(9) 2.82(3) 1_554
H(16) H(13) 3.55(3) 1_455
H(16) H(14) 3.27(4) 1_455
H(17) C(3) 3.48(3) 2_655
H(17) C(7) 3.05(2) 2_655
H(17) H(2) 3.55(3) 2_755
H(17) H(4) 3.06(4) 2_655
H(17) H(6) 3.39(4) 2_655
H(17) H(10) 2.91(3) 2_665
H(17) H(11) 2.740 2_655
H(17) H(12) 2.632 2_655
H(17) H(13) 3.07(3) 1_455

loop_
_geom_torsion_atom_site_label_1
_geom_torsion_atom_site_label_2
_geom_torsion_atom_site_label_3
_geom_torsion_atom_site_label_4
_geom_torsion
C(1) N(1) C(8) C(7) 0.7(2)
C(1) N(1) C(8) C(9) -176.21(15)
C(8) N(1) C(1) O(1) 146.15(17)
C(8) N(1) C(1) C(2) 28.4(2)
C(8) N(1) C(1) C(6) -93.8(2)
O(1) C(1) C(2) C(3) -177.55(15)
O(1) C(1) C(6) C(5) -175.16(13)
N(1) C(1) C(2) C(3) -59.70(18)
N(1) C(1) C(6) C(5) 66.87(18)
C(2) C(1) C(6) C(5) -55.5(2)
C(6) C(1) C(2) C(3) 60.7(2)
C(1) C(2) C(3) C(4) -61.61(18)
C(1) C(2) C(3) C(7) 61.3(2)
C(2) C(3) C(4) C(5) 57.6(2)
C(2) C(3) C(7) C(8) -33.4(2)
C(4) C(3) C(7) C(8) 88.2(2)
C(7) C(3) C(4) C(5) -63.1(2)
C(3) C(4) C(5) C(6) -51.5(2)
C(4) C(5) C(6) C(1) 50.1(2)
C(3) C(7) C(8) N(1) 2.3(2)
C(3) C(7) C(8) C(9) 179.27(15)
N(1) C(8) C(9) C(10) 34.0(2)
N(1) C(8) C(9) C(14) -147.24(19)
C(7) C(8) C(9) C(10) -143.16(18)
C(7) C(8) C(9) C(14) 35.6(2)
C(8) C(9) C(10) C(11) 178.09(18)
C(8) C(9) C(14) C(13) -178.91(18)
C(10) C(9) C(14) C(13) -0.2(2)
C(14) C(9) C(10) C(11) -0.7(2)
C(9) C(10) C(11) C(12) 0.8(3)
C(10) C(11) C(12) C(13) -0.1(2)
C(11) C(12) C(13) C(14) -0.8(3)
C(12) C(13) C(14) C(9) 0.9(3)
